data_7012514
loop_
_publ_author_name
'Abbati, G. Luca'
'Aragoni, M. Carla'
'Arca, Massimiliano'
'Devillanova, F. A.'
'Fabretti, Antonio C.'
'Garau, Alessandra'
'Isaia, Francesco'
'Lippolis, Vito'
'Verani, G.'

_publ_section_title
;
 Reactivity of the tetraphenyldithioimidodiphosphine--diiodine
 (HL&#x00B7;I2) adduct towards indium powder
;
_journal_issue 8
_journal_name_full 'Dalton Transactions'
_journal_page_first 1515
_journal_paper_doi 10.1039/b211542e
_journal_year 2003
_chemical_formula_moiety 'C24 H20 I2 In1 N1 P2 S2'
_chemical_formula_sum 'C24 H20 I2 In N P2 S2'
_chemical_formula_weight 817.11
_space_group_IT_number 14
_symmetry_cell_setting monoclinic
_symmetry_Int_Tables_number 14
_symmetry_space_group_name_Hall '-P 2yn'
_symmetry_space_group_name_H-M 'P 1 21/n 1'
_atom_sites_solution_hydrogens geom
_atom_sites_solution_primary direct
_atom_sites_solution_secondary difmap
_audit_creation_method 'WinGX routine-INITIALISE'
_cell_angle_alpha 90
_cell_angle_beta 93.665(9)
_cell_angle_gamma 90
_cell_formula_units_Z 4
_cell_length_a 8.8500(6)
_cell_length_b 17.555(2)
_cell_length_c 18.649(3)
_cell_measurement_reflns_used 22
_cell_measurement_temperature 298(2)
_cell_measurement_theta_max 16.29
_cell_measurement_theta_min 12.39
_cell_volume 2891.4(6)
_computing_cell_refinement 'CAD4 Express (Enraf Nonius, 1992)'
_computing_data_collection 'CAD4 Express (Enraf Nonius, 1992)'
_computing_data_reduction 'XCAD4 (Harms, 1996)'
_computing_molecular_graphics 'Ortep-3 for Windows (Farrugia, 1997)'
_computing_publication_material 'WinGX publication routines (Farrugia, 1999)'
_computing_structure_refinement 'SHELXL-97 (Sheldrick, 1998)'
_computing_structure_solution 'SIR-97 (Altomare et al., 1997)'
_diffrn_ambient_temperature 298(2)
_diffrn_measured_fraction_theta_full 0.998
_diffrn_measured_fraction_theta_max 0.998
_diffrn_measurement_device_type 'Enraf Nonius CAD4'
_diffrn_measurement_method 'non-profiled omega/2theta scans'
_diffrn_radiation_detector 'scintillation LiI'
_diffrn_radiation_detector_dtime 1.195
_diffrn_radiation_monochromator graphite
_diffrn_radiation_probe x-ray
_diffrn_radiation_source 'fine-focus sealed tube'
_diffrn_radiation_type MoK\a
_diffrn_radiation_wavelength 0.71073
_diffrn_reflns_av_R_equivalents 0.0108
_diffrn_reflns_av_sigmaI/netI 0.0237
_diffrn_reflns_limit_h_max 12
_diffrn_reflns_limit_h_min -12
_diffrn_reflns_limit_k_max 25
_diffrn_reflns_limit_k_min 0
_diffrn_reflns_limit_l_max 26
_diffrn_reflns_limit_l_min 0
_diffrn_reflns_number 9382
_diffrn_reflns_theta_full 30.95
_diffrn_reflns_theta_max 30.95
_diffrn_reflns_theta_min 2.19
_diffrn_standards_decay_% 0
_diffrn_standards_interval_time 60
_diffrn_standards_number 3
_exptl_absorpt_coefficient_mu 3.221
_exptl_absorpt_correction_T_max 0.482
_exptl_absorpt_correction_T_min 0.232
_exptl_absorpt_correction_type empirical
_exptl_absorpt_process_details 'psi-scans (North et al., 1968)'
_exptl_crystal_colour colorless
_exptl_crystal_density_diffrn 1.877
_exptl_crystal_density_meas 1.88(2)
_exptl_crystal_density_method 'flotation, CH3OH-CHBr3'
_exptl_crystal_description prism
_exptl_crystal_F_000 1552
_exptl_crystal_size_max 0.45
_exptl_crystal_size_mid 0.32
_exptl_crystal_size_min 0.23
_refine_diff_density_max 1.324
_refine_diff_density_min -1.576
_refine_diff_density_rms 0.138
_refine_ls_extinction_coef 0.0042(3)
_refine_ls_extinction_expression Fc^*^=kFc[1+0.001xFc^2^\l^3^/sin(2\q)]^-1/4^
_refine_ls_extinction_method SHELXL
_refine_ls_goodness_of_fit_ref 1.087
_refine_ls_hydrogen_treatment riding
_refine_ls_matrix_type full
_refine_ls_number_parameters 290
_refine_ls_number_reflns 9151
_refine_ls_number_restraints 0
_refine_ls_restrained_S_all 1.087
_refine_ls_R_factor_all 0.0717
_refine_ls_R_factor_gt 0.0471
_refine_ls_shift/su_max 0.000
_refine_ls_shift/su_mean 0.000
_refine_ls_structure_factor_coef Fsqd
_refine_ls_weighting_details 'calc w=1/[\s^2^(Fo^2^)+(0.0812P)^2^+1.6350P] where P=(Fo^2^+2Fc^2^)/3'
_refine_ls_weighting_scheme calc
_refine_ls_wR_factor_gt 0.1369
_refine_ls_wR_factor_ref 0.1473
_reflns_number_gt 6274
_reflns_number_total 9147
_reflns_threshold_expression >2sigma(I)
_cod_data_source_file b211542e.txt
_cod_data_source_block indio
_cod_depositor_comments
;
 Moving the _atom_type_number_in_cell data item into the _atom_type loop.

 Antanas Vaitkus,
 2017-01-11
;
_cod_original_sg_symbol_H-M 'P 21/n'
_cod_database_code 7012514
_diffrn_standards_decay_corr_max 1.000
_diffrn_standards_decay_corr_min 1.000

loop_
_symmetry_equiv_pos_as_xyz
'x, y, z'
'-x+1/2, y+1/2, -z+1/2'
'-x, -y, -z'
'x-1/2, -y-1/2, z-1/2'

loop_
_atom_site_label
_atom_site_type_symbol
_atom_site_fract_x
_atom_site_fract_y
_atom_site_fract_z
_atom_site_U_iso_or_equiv
_atom_site_adp_type
_atom_site_occupancy
_atom_site_symmetry_multiplicity
_atom_site_calc_flag
_atom_site_refinement_flags
_atom_site_disorder_assembly
_atom_site_disorder_group
In1 In 0.53413(4) 0.210816(16) 0.059428(14) 0.04970(10) Uani 1 1 d . . .
I1 I 0.78735(6) 0.14589(2) 0.11697(2) 0.09136(17) Uani 1 1 d . . .
I2 I 0.32170(7) 0.23065(3) 0.15444(3) 0.1061(2) Uani 1 1 d . . .
S1 S 0.39528(12) 0.13693(6) -0.03742(6) 0.0510(2) Uani 1 1 d . . .
S2 S 0.61233(11) 0.33499(6) 0.00945(5) 0.0443(2) Uani 1 1 d . . .
P1 P 0.52168(10) 0.16710(5) -0.12098(5) 0.03618(18) Uani 1 1 d . . .
P2 P 0.50564(9) 0.32878(5) -0.09111(4) 0.03175(16) Uani 1 1 d . . .
N1 N 0.5389(4) 0.25537(17) -0.13633(17) 0.0439(7) Uani 1 1 d . . .
C1 C 0.7062(4) 0.1253(2) -0.10706(19) 0.0408(7) Uani 1 1 d . . .
C2 C 0.7218(5) 0.0495(3) -0.0867(3) 0.0566(10) Uani 1 1 d . . .
H2 H 0.6370 0.0204 -0.0780 0.068 Uiso 1 1 calc R . .
C3 C 0.8658(6) 0.0173(3) -0.0796(3) 0.0742(15) Uani 1 1 d . . .
H3 H 0.8767 -0.0334 -0.0659 0.089 Uiso 1 1 calc R . .
C4 C 0.9899(6) 0.0587(4) -0.0922(4) 0.0859(18) Uani 1 1 d . . .
H4 H 1.0852 0.0362 -0.0885 0.103 Uiso 1 1 calc R . .
C5 C 0.9749(6) 0.1341(4) -0.1106(4) 0.091(2) Uani 1 1 d . . .
H5 H 1.0609 0.1630 -0.1174 0.109 Uiso 1 1 calc R . .
C6 C 0.8342(5) 0.1678(3) -0.1192(3) 0.0655(12) Uani 1 1 d . . .
H6 H 0.8251 0.2186 -0.1330 0.079 Uiso 1 1 calc R . .
C7 C 0.4343(4) 0.1242(2) -0.2004(2) 0.0454(8) Uani 1 1 d . . .
C8 C 0.4411(6) 0.1622(3) -0.2652(2) 0.0608(11) Uani 1 1 d . . .
H8 H 0.4822 0.2109 -0.2662 0.073 Uiso 1 1 calc R . .
C9 C 0.3872(7) 0.1281(4) -0.3280(3) 0.0783(16) Uani 1 1 d . . .
H9 H 0.3938 0.1538 -0.3713 0.094 Uiso 1 1 calc R . .
C10 C 0.3250(8) 0.0583(4) -0.3280(3) 0.093(2) Uani 1 1 d . . .
H10 H 0.2893 0.0358 -0.3709 0.111 Uiso 1 1 calc R . .
C11 C 0.3143(9) 0.0200(4) -0.2635(4) 0.098(2) Uani 1 1 d . . .
H11 H 0.2697 -0.0279 -0.2634 0.118 Uiso 1 1 calc R . .
C12 C 0.3693(7) 0.0524(3) -0.1992(3) 0.0712(14) Uani 1 1 d . . .
H12 H 0.3627 0.0265 -0.1561 0.085 Uiso 1 1 calc R . .
C13 C 0.5762(4) 0.40794(19) -0.13920(17) 0.0351(6) Uani 1 1 d . . .
C14 C 0.6518(6) 0.3956(3) -0.2005(2) 0.0622(12) Uani 1 1 d . . .
H14 H 0.6643 0.3463 -0.2172 0.075 Uiso 1 1 calc R . .
C15 C 0.7093(8) 0.4567(3) -0.2372(3) 0.088(2) Uani 1 1 d . . .
H15 H 0.7627 0.4480 -0.2777 0.106 Uiso 1 1 calc R . .
C16 C 0.6883(7) 0.5294(3) -0.2143(3) 0.0736(15) Uani 1 1 d . . .
H16 H 0.7281 0.5702 -0.2387 0.088 Uiso 1 1 calc R . .
C17 C 0.6079(9) 0.5421(3) -0.1548(3) 0.0832(19) Uani 1 1 d . . .
H17 H 0.5883 0.5917 -0.1407 0.100 Uiso 1 1 calc R . .
C18 C 0.5560(7) 0.4816(2) -0.1160(2) 0.0648(13) Uani 1 1 d . . .
H18 H 0.5073 0.4906 -0.0741 0.078 Uiso 1 1 calc R . .
C19 C 0.3056(4) 0.3452(2) -0.0848(2) 0.0415(7) Uani 1 1 d . . .
C20 C 0.2101(5) 0.3298(3) -0.1446(3) 0.0596(11) Uani 1 1 d . . .
H20 H 0.2482 0.3084 -0.1853 0.071 Uiso 1 1 calc R . .
C21 C 0.0565(6) 0.3466(4) -0.1434(4) 0.090(2) Uani 1 1 d . . .
H21 H -0.0088 0.3358 -0.1831 0.108 Uiso 1 1 calc R . .
C22 C 0.0030(6) 0.3784(5) -0.0845(5) 0.108(3) Uani 1 1 d . . .
H22 H -0.0993 0.3905 -0.0849 0.129 Uiso 1 1 calc R . .
C23 C 0.0924(7) 0.3934(5) -0.0249(4) 0.102(2) Uani 1 1 d . . .
H23 H 0.0516 0.4141 0.0155 0.122 Uiso 1 1 calc R . .
C24 C 0.2484(6) 0.3774(4) -0.0247(3) 0.0703(14) Uani 1 1 d . . .
H24 H 0.3123 0.3885 0.0155 0.084 Uiso 1 1 calc R . .

loop_
_atom_site_aniso_label
_atom_site_aniso_U_11
_atom_site_aniso_U_22
_atom_site_aniso_U_33
_atom_site_aniso_U_23
_atom_site_aniso_U_13
_atom_site_aniso_U_12
In1 0.0684(2) 0.04352(16) 0.03792(14) 0.00674(10) 0.00945(12) 0.00071(12)
I1 0.1150(4) 0.0671(2) 0.0866(3) 0.00607(19) -0.0362(2) 0.0238(2)
I2 0.1563(5) 0.0786(3) 0.0930(3) 0.0082(2) 0.0839(3) -0.0043(3)
S1 0.0484(5) 0.0527(5) 0.0532(5) 0.0002(4) 0.0133(4) -0.0101(4)
S2 0.0491(5) 0.0454(5) 0.0375(4) 0.0065(3) -0.0048(3) -0.0063(4)
P1 0.0363(4) 0.0325(4) 0.0398(4) -0.0024(3) 0.0037(3) 0.0001(3)
P2 0.0314(4) 0.0311(4) 0.0330(4) 0.0013(3) 0.0039(3) 0.0024(3)
N1 0.0556(18) 0.0336(14) 0.0438(15) -0.0018(12) 0.0136(13) 0.0005(13)
C1 0.0387(17) 0.0413(17) 0.0421(17) 0.0011(14) 0.0010(13) 0.0023(14)
C2 0.051(2) 0.052(2) 0.066(3) 0.007(2) -0.0009(19) 0.0063(18)
C3 0.071(3) 0.062(3) 0.087(4) 0.009(3) -0.011(3) 0.027(3)
C4 0.045(3) 0.094(4) 0.117(5) 0.007(4) -0.008(3) 0.027(3)
C5 0.037(2) 0.095(4) 0.141(6) 0.016(4) 0.005(3) 0.004(2)
C6 0.041(2) 0.055(3) 0.099(4) 0.007(2) 0.000(2) -0.0001(19)
C7 0.0402(18) 0.0470(19) 0.0483(19) -0.0074(16) -0.0038(14) 0.0043(15)
C8 0.073(3) 0.059(3) 0.049(2) -0.0019(19) -0.006(2) -0.004(2)
C9 0.097(4) 0.086(4) 0.049(2) -0.005(3) -0.015(3) -0.001(3)
C10 0.114(5) 0.095(5) 0.065(3) -0.028(3) -0.026(3) -0.009(4)
C11 0.128(6) 0.072(4) 0.092(5) -0.027(3) -0.018(4) -0.033(4)
C12 0.090(4) 0.058(3) 0.063(3) -0.005(2) -0.010(3) -0.019(3)
C13 0.0348(15) 0.0351(15) 0.0356(14) 0.0055(12) 0.0040(12) 0.0037(12)
C14 0.088(3) 0.046(2) 0.056(2) 0.0054(18) 0.033(2) 0.009(2)
C15 0.126(5) 0.071(3) 0.075(3) 0.023(3) 0.060(4) 0.007(3)
C16 0.106(4) 0.054(3) 0.063(3) 0.015(2) 0.025(3) -0.016(3)
C17 0.157(6) 0.033(2) 0.062(3) 0.0007(19) 0.028(3) -0.012(3)
C18 0.110(4) 0.039(2) 0.049(2) -0.0039(17) 0.030(2) -0.005(2)
C19 0.0306(15) 0.0435(18) 0.0508(19) 0.0076(15) 0.0067(13) 0.0025(13)
C20 0.046(2) 0.064(3) 0.067(3) 0.001(2) -0.0077(19) 0.0001(19)
C21 0.041(3) 0.113(5) 0.114(5) 0.022(4) -0.016(3) -0.005(3)
C22 0.036(2) 0.148(7) 0.142(7) 0.032(6) 0.020(3) 0.016(3)
C23 0.061(3) 0.154(7) 0.095(4) 0.022(5) 0.039(3) 0.036(4)
C24 0.050(2) 0.105(4) 0.058(2) 0.002(3) 0.0153(19) 0.021(3)

loop_
_atom_type_symbol
_atom_type_description
_atom_type_number_in_cell
_atom_type_scat_dispersion_real
_atom_type_scat_dispersion_imag
_atom_type_scat_source
C C 96 0.0033 0.0016 'International Tables Vol C Tables 4.2.6.8 and 6.1.1.4'
H H 80 0.0000 0.0000 'International Tables Vol C Tables 4.2.6.8 and 6.1.1.4'
N N 4 0.0061 0.0033 'International Tables Vol C Tables 4.2.6.8 and 6.1.1.4'
P P 8 0.1023 0.0942 'International Tables Vol C Tables 4.2.6.8 and 6.1.1.4'
S S 8 0.1246 0.1234 'International Tables Vol C Tables 4.2.6.8 and 6.1.1.4'
I I 8 -0.4742 1.8119 'International Tables Vol C Tables 4.2.6.8 and 6.1.1.4'
In In 4 -0.7276 1.3100 'International Tables Vol C Tables 4.2.6.8 and 6.1.1.4'

loop_
_geom_angle_atom_site_label_1
_geom_angle_atom_site_label_2
_geom_angle_atom_site_label_3
_geom_angle
_geom_angle_site_symmetry_1
_geom_angle_site_symmetry_3
_geom_angle_publ_flag
S1 In1 S2 108.77(3) . . ?
S1 In1 I1 115.57(3) . . ?
S2 In1 I1 106.12(3) . . ?
S1 In1 I2 102.28(3) . . ?
S2 In1 I2 110.90(3) . . ?
I1 In1 I2 113.20(2) . . ?
P1 S1 In1 98.60(5) . . ?
P2 S2 In1 100.00(4) . . ?
N1 P1 C7 107.61(18) . . ?
N1 P1 C1 109.19(18) . . ?
C7 P1 C1 106.77(17) . . ?
N1 P1 S1 117.03(12) . . ?
C7 P1 S1 107.05(14) . . ?
C1 P1 S1 108.72(13) . . ?
N1 P2 C13 106.47(16) . . ?
N1 P2 C19 112.49(18) . . ?
C13 P2 C19 106.51(16) . . ?
N1 P2 S2 116.22(13) . . ?
C13 P2 S2 105.22(12) . . ?
C19 P2 S2 109.19(13) . . ?
P2 N1 P1 132.7(2) . . ?
C6 C1 C2 119.5(4) . . ?
C6 C1 P1 120.1(3) . . ?
C2 C1 P1 120.4(3) . . ?
C1 C2 C3 119.3(5) . . ?
C1 C2 H2 120.4 . . ?
C3 C2 H2 120.4 . . ?
C4 C3 C2 121.0(5) . . ?
C4 C3 H3 119.5 . . ?
C2 C3 H3 119.5 . . ?
C3 C4 C5 119.7(5) . . ?
C3 C4 H4 120.1 . . ?
C5 C4 H4 120.1 . . ?
C4 C5 C6 121.0(5) . . ?
C4 C5 H5 119.5 . . ?
C6 C5 H5 119.5 . . ?
C5 C6 C1 119.4(5) . . ?
C5 C6 H6 120.3 . . ?
C1 C6 H6 120.3 . . ?
C8 C7 C12 119.6(4) . . ?
C8 C7 P1 118.6(3) . . ?
C12 C7 P1 121.7(3) . . ?
C9 C8 C7 120.2(5) . . ?
C9 C8 H8 119.9 . . ?
C7 C8 H8 119.9 . . ?
C10 C9 C8 121.1(6) . . ?
C10 C9 H9 119.4 . . ?
C8 C9 H9 119.4 . . ?
C9 C10 C11 119.6(5) . . ?
C9 C10 H10 120.2 . . ?
C11 C10 H10 120.2 . . ?
C10 C11 C12 120.8(6) . . ?
C10 C11 H11 119.6 . . ?
C12 C11 H11 119.6 . . ?
C7 C12 C11 118.8(5) . . ?
C7 C12 H12 120.6 . . ?
C11 C12 H12 120.6 . . ?
C14 C13 C18 119.1(4) . . ?
C14 C13 P2 119.9(3) . . ?
C18 C13 P2 121.0(3) . . ?
C13 C14 C15 120.1(4) . . ?
C13 C14 H14 120.0 . . ?
C15 C14 H14 120.0 . . ?
C16 C15 C14 120.5(5) . . ?
C16 C15 H15 119.7 . . ?
C14 C15 H15 119.7 . . ?
C15 C16 C17 119.6(4) . . ?
C15 C16 H16 120.2 . . ?
C17 C16 H16 120.2 . . ?
C16 C17 C18 120.4(5) . . ?
C16 C17 H17 119.8 . . ?
C18 C17 H17 119.8 . . ?
C13 C18 C17 120.2(4) . . ?
C13 C18 H18 119.9 . . ?
C17 C18 H18 119.9 . . ?
C24 C19 C20 119.9(4) . . ?
C24 C19 P2 122.0(3) . . ?
C20 C19 P2 117.9(3) . . ?
C19 C20 C21 119.5(5) . . ?
C19 C20 H20 120.2 . . ?
C21 C20 H20 120.2 . . ?
C22 C21 C20 119.7(6) . . ?
C22 C21 H21 120.1 . . ?
C20 C21 H21 120.1 . . ?
C21 C22 C23 122.4(5) . . ?
C21 C22 H22 118.8 . . ?
C23 C22 H22 118.8 . . ?
C22 C23 C24 119.1(6) . . ?
C22 C23 H23 120.4 . . ?
C24 C23 H23 120.4 . . ?
C19 C24 C23 119.3(5) . . ?
C19 C24 H24 120.4 . . ?
C23 C24 H24 120.4 . . ?

loop_
_geom_bond_atom_site_label_1
_geom_bond_atom_site_label_2
_geom_bond_distance
_geom_bond_site_symmetry_2
_geom_bond_publ_flag
In1 S1 2.4841(12) . ?
In1 S2 2.4863(10) . ?
In1 I1 2.6769(5) . ?
In1 I2 2.6872(6) . ?
S1 P1 2.0452(13) . ?
S2 P2 2.0478(12) . ?
P1 N1 1.585(3) . ?
P1 C7 1.793(4) . ?
P1 C1 1.794(4) . ?
P2 N1 1.578(3) . ?
P2 C13 1.788(3) . ?
P2 C19 1.805(3) . ?
C1 C6 1.387(6) . ?
C1 C2 1.389(6) . ?
C2 C3 1.393(6) . ?
C2 H2 0.9300 . ?
C3 C4 1.350(9) . ?
C3 H3 0.9300 . ?
C4 C5 1.372(9) . ?
C4 H4 0.9300 . ?
C5 C6 1.379(7) . ?
C5 H5 0.9300 . ?
C6 H6 0.9300 . ?
C7 C8 1.384(6) . ?
C7 C12 1.387(6) . ?
C8 C9 1.374(7) . ?
C8 H8 0.9300 . ?
C9 C10 1.343(9) . ?
C9 H9 0.9300 . ?
C10 C11 1.386(10) . ?
C10 H10 0.9300 . ?
C11 C12 1.387(8) . ?
C11 H11 0.9300 . ?
C12 H12 0.9300 . ?
C13 C14 1.377(5) . ?
C13 C18 1.380(5) . ?
C14 C15 1.386(7) . ?
C14 H14 0.9300 . ?
C15 C16 1.362(8) . ?
C15 H15 0.9300 . ?
C16 C17 1.373(8) . ?
C16 H16 0.9300 . ?
C17 C18 1.380(6) . ?
C17 H17 0.9300 . ?
C18 H18 0.9300 . ?
C19 C24 1.381(6) . ?
C19 C20 1.382(6) . ?
C20 C21 1.393(7) . ?
C20 H20 0.9300 . ?
C21 C22 1.344(11) . ?
C21 H21 0.9300 . ?
C22 C23 1.349(11) . ?
C22 H22 0.9300 . ?
C23 C24 1.409(7) . ?
C23 H23 0.9300 . ?
C24 H24 0.9300 . ?
